data_4347898
loop_
_publ_author_name
'Guo, Shu'
'Liu, Lijuan'
'Xia, Mingjun'
'Kang, Lei'
'Huang, Qian'
'Li, Chao'
'Wang, Xiaoyang'
'Lin, Zheshuai'
'Chen, Chuangtian'

_publ_section_title
;
 Be2BO3F: A Phase of Beryllium Fluoride Borate Derived from KBe2BO3F2 with
 Short UV Absorption Edge.
;
_journal_issue 13
_journal_name_full 'Inorganic chemistry'
_journal_page_first 6586
_journal_page_last 6591
_journal_paper_doi 10.1021/acs.inorgchem.6b00755
_journal_volume 55
_journal_year 2016
_chemical_formula_moiety 'B3 O9, 3(F), 6(Be)'
_chemical_formula_sum 'B3 Be6 F3 O9'
_chemical_formula_weight 287.4929
_space_group_IT_number 167
_space_group_name_Hall '-R 3 2"c'
_space_group_name_H-M_alt 'R -3 c :H'
_symmetry_cell_setting trigonal
_symmetry_space_group_name_H-M 'R -3 c :H'
_atom_sites_solution_hydrogens constr
_atom_sites_solution_primary direct
_atom_sites_solution_secondary difmap
_audit_creation_method SHELXL-97
_cell_angle_alpha 90.00
_cell_angle_beta 90.00
_cell_angle_gamma 120.00
_cell_formula_units_Z 2
_cell_length_a 4.4426(6)
_cell_length_b 4.4426(6)
_cell_length_c 24.956(5)
_cell_measurement_reflns_used 427
_cell_measurement_temperature 153.1500
_cell_measurement_theta_max 1.000
_cell_measurement_theta_min 0.817
_cell_volume 426.56(12)
_computing_structure_refinement 'SHELXL-97 (Sheldrick, 1997)'
_computing_structure_solution 'SHELXS-97 (Sheldrick, 1990)'
_diffrn_ambient_temperature 153.1500
_diffrn_measured_fraction_theta_full 0.969
_diffrn_measured_fraction_theta_max 0.969
_diffrn_measurement_device_type 'Xcalibur, Eos, Gemini'
_diffrn_radiation_monochromator graphite
_diffrn_radiation_source 'fine-focus sealed tube'
_diffrn_radiation_type MoK\a
_diffrn_radiation_wavelength 0.71073
_diffrn_reflns_av_R_equivalents 0.0196
_diffrn_reflns_av_sigmaI/netI 0.0111
_diffrn_reflns_limit_h_max 5
_diffrn_reflns_limit_h_min -5
_diffrn_reflns_limit_k_max 5
_diffrn_reflns_limit_k_min -5
_diffrn_reflns_limit_l_max 32
_diffrn_reflns_limit_l_min -31
_diffrn_reflns_number 896
_diffrn_reflns_theta_full 29.18
_diffrn_reflns_theta_max 29.18
_diffrn_reflns_theta_min 4.90
_exptl_absorpt_coefficient_mu 0.230
_exptl_absorpt_correction_T_max 1.00000
_exptl_absorpt_correction_T_min 0.81748
_exptl_absorpt_correction_type multi-scan
_exptl_absorpt_process_details SADABS
_exptl_crystal_colour colorless
_exptl_crystal_density_diffrn 2.238
_exptl_crystal_density_method 'not measured'
_exptl_crystal_description plate
_exptl_crystal_F_000 276
_exptl_crystal_size_max 0.21
_exptl_crystal_size_mid 0.18
_exptl_crystal_size_min 0.11
_refine_diff_density_max 0.226
_refine_diff_density_min -0.204
_refine_diff_density_rms 0.054
_refine_ls_extinction_method none
_refine_ls_goodness_of_fit_ref 1.176
_refine_ls_hydrogen_treatment constr
_refine_ls_matrix_type full
_refine_ls_number_parameters 13
_refine_ls_number_reflns 126
_refine_ls_number_restraints 0
_refine_ls_restrained_S_all 1.176
_refine_ls_R_factor_all 0.0223
_refine_ls_R_factor_gt 0.0217
_refine_ls_shift/su_max 0.000
_refine_ls_shift/su_mean 0.000
_refine_ls_structure_factor_coef Fsqd
_refine_ls_weighting_details 'calc w=1/[\s^2^(Fo^2^)+(0.0340P)^2^+0.1879P] where P=(Fo^2^+2Fc^2^)/3'
_refine_ls_weighting_scheme calc
_refine_ls_wR_factor_gt 0.0585
_refine_ls_wR_factor_ref 0.0589
_reflns_number_gt 121
_reflns_number_total 126
_reflns_threshold_expression >2sigma(I)
_cod_data_source_file ic6b00755_si_001.cif
_cod_data_source_block 2
_cod_original_sg_symbol_H-M R-3C
_cod_database_code 4347898

loop_
_symmetry_equiv_pos_as_xyz
'x, y, z'
'-y, x-y, z'
'-x+y, -x, z'
'y, x, -z+1/2'
'x-y, -y, -z+1/2'
'-x, -x+y, -z+1/2'
'x+2/3, y+1/3, z+1/3'
'-y+2/3, x-y+1/3, z+1/3'
'-x+y+2/3, -x+1/3, z+1/3'
'y+2/3, x+1/3, -z+5/6'
'x-y+2/3, -y+1/3, -z+5/6'
'-x+2/3, -x+y+1/3, -z+5/6'
'x+1/3, y+2/3, z+2/3'
'-y+1/3, x-y+2/3, z+2/3'
'-x+y+1/3, -x+2/3, z+2/3'
'y+1/3, x+2/3, -z+7/6'
'x-y+1/3, -y+2/3, -z+7/6'
'-x+1/3, -x+y+2/3, -z+7/6'
'-x, -y, -z'
'y, -x+y, -z'
'x-y, x, -z'
'-y, -x, z-1/2'
'-x+y, y, z-1/2'
'x, x-y, z-1/2'
'-x+2/3, -y+1/3, -z+1/3'
'y+2/3, -x+y+1/3, -z+1/3'
'x-y+2/3, x+1/3, -z+1/3'
'-y+2/3, -x+1/3, z-1/6'
'-x+y+2/3, y+1/3, z-1/6'
'x+2/3, x-y+1/3, z-1/6'
'-x+1/3, -y+2/3, -z+2/3'
'y+1/3, -x+y+2/3, -z+2/3'
'x-y+1/3, x+2/3, -z+2/3'
'-y+1/3, -x+2/3, z+1/6'
'-x+y+1/3, y+2/3, z+1/6'
'x+1/3, x-y+2/3, z+1/6'

loop_
_atom_site_label
_atom_site_type_symbol
_atom_site_fract_x
_atom_site_fract_y
_atom_site_fract_z
_atom_site_U_iso_or_equiv
_atom_site_adp_type
_atom_site_occupancy
_atom_site_symmetry_multiplicity
_atom_site_calc_flag
_atom_site_refinement_flags
B1 B 0.3333 0.6667 0.4167 0.0071(5) Uani 1 6 d S
Be1 Be 0.0000 0.0000 0.43716(7) 0.0074(4) Uani 1 3 d S
O1 O 0.64208(18) 0.6667 0.4167 0.0073(3) Uani 1 2 d S
F1 F 0.0000 0.0000 0.5000 0.0115(4) Uani 1 6 d S

loop_
_atom_site_aniso_label
_atom_site_aniso_U_11
_atom_site_aniso_U_22
_atom_site_aniso_U_33
_atom_site_aniso_U_23
_atom_site_aniso_U_13
_atom_site_aniso_U_12
B1 0.0073(7) 0.0073(7) 0.0066(9) 0.000 0.000 0.0036(3)
Be1 0.0071(5) 0.0071(5) 0.0079(8) 0.000 0.000 0.0035(3)
O1 0.0057(4) 0.0058(4) 0.0105(5) -0.0005(3) -0.00024(13) 0.0029(2)
F1 0.0135(5) 0.0135(5) 0.0074(6) 0.000 0.000 0.0068(2)

loop_
_atom_type_symbol
_atom_type_description
_atom_type_scat_dispersion_real
_atom_type_scat_dispersion_imag
_atom_type_scat_source
Be Be 0.0005 0.0002 'International Tables Vol C Tables 4.2.6.8 and 6.1.1.4'
B B 0.0013 0.0007 'International Tables Vol C Tables 4.2.6.8 and 6.1.1.4'
O O 0.0106 0.0060 'International Tables Vol C Tables 4.2.6.8 and 6.1.1.4'
F F 0.0171 0.0103 'International Tables Vol C Tables 4.2.6.8 and 6.1.1.4'

loop_
_geom_angle_atom_site_label_1
_geom_angle_atom_site_label_2
_geom_angle_atom_site_label_3
_geom_angle
_geom_angle_site_symmetry_1
_geom_angle_site_symmetry_3
O1 B1 O1 120.000(1) 2_665 3_565
O1 B1 O1 120.000(2) 2_665 .
O1 B1 O1 120.0 3_565 .
F1 Be1 O1 108.39(6) . 1_445
F1 Be1 O1 108.39(6) . 3_565
O1 Be1 O1 110.53(6) 1_445 3_565
F1 Be1 O1 108.39(6) . 2_655
O1 Be1 O1 110.53(6) 1_445 2_655
O1 Be1 O1 110.53(6) 3_565 2_655
B1 O1 Be1 121.61(3) . 10
B1 O1 Be1 121.61(3) . 1_665
Be1 O1 Be1 116.79(5) 10 1_665
Be1 F1 Be1 180.0 19_556 .

loop_
_geom_bond_atom_site_label_1
_geom_bond_atom_site_label_2
_geom_bond_distance
_geom_bond_site_symmetry_2
B1 O1 1.3716(8) 2_665
B1 O1 1.3716(8) 3_565
B1 O1 1.3716(8) .
Be1 F1 1.5681(17) .
Be1 O1 1.6212(7) 1_445
Be1 O1 1.6212(7) 3_565
Be1 O1 1.6212(7) 2_655
O1 Be1 1.6212(7) 10
O1 Be1 1.6212(7) 1_665
F1 Be1 1.5681(17) 19_556
